data_2218341
loop_
_publ_author_name
'Ali, Basem Fares'
'Al-Far, Rawhi H.'
'Haddad, Salim F.'

_publ_section_title
;
 Bis(2-bromopyridinium) hexabromidostannate(IV)
;
_journal_coeditor_code BX2139
_journal_issue 6
_journal_name_full 'Acta Crystallographica Section E'
_journal_page_first m749
_journal_page_last m750
_journal_paper_doi 10.1107/S1600536808012129
_journal_volume 64
_journal_year 2008
_chemical_formula_iupac '(C5 H5 Br N)2 [Sn Br6]'
_chemical_formula_moiety '2(C5 H5 Br N +), Br6 Sn 2-'
_chemical_formula_sum 'C10 H10 Br8 N2 Sn'
_chemical_formula_weight 916.1244
_chemical_name_common (2-BrpyH)2.SnBr6
_chemical_name_systematic
;
Bis(2-bromopyridinium) hexabromidostannate(IV)
;
_space_group_IT_number 2
_symmetry_cell_setting triclinic
_symmetry_space_group_name_Hall '-P 1'
_symmetry_space_group_name_H-M 'P -1'
_atom_sites_solution_hydrogens geom
_atom_sites_solution_primary direct
_atom_sites_solution_secondary difmap
_audit_creation_method SHELXL-97
_cell_angle_alpha 73.14(3)
_cell_angle_beta 67.98(3)
_cell_angle_gamma 82.44(3)
_cell_formula_units_Z 1
_cell_length_a 7.4037(15)
_cell_length_b 8.3393(17)
_cell_length_c 9.4302(19)
_cell_measurement_reflns_used 255
_cell_measurement_temperature 293(2)
_cell_measurement_theta_max 27.65
_cell_measurement_theta_min 2.14
_cell_volume 516.4(2)
_computing_cell_refinement 'SAINT-Plus (Bruker, 2006)'
_computing_data_collection 'SMART (Bruker, 2006)'
_computing_data_reduction 'SAINT-Plus (Bruker, 2006)'
_computing_molecular_graphics 'XP in SHELXTL (Sheldrick, 2008)'
_computing_publication_material 'XCIF in SHELXTL (Sheldrick, 2008)'
_computing_structure_refinement 'XL in SHELXTL (Sheldrick, 2008)'
_computing_structure_solution 'XS in SHELXTL (Sheldrick, 2008)'
_diffrn_ambient_temperature 293(2)
_diffrn_detector_area_resol_mean 8.3
_diffrn_measured_fraction_theta_full 0.991
_diffrn_measured_fraction_theta_max 0.991
_diffrn_measurement_device_type 'Bruker--Siemens SMART APEX'
_diffrn_measurement_method \w
_diffrn_radiation_monochromator graphite
_diffrn_radiation_source 'fine-focus sealed tube'
_diffrn_radiation_type MoK\a
_diffrn_radiation_wavelength 0.71073
_diffrn_reflns_av_R_equivalents 0.0910
_diffrn_reflns_av_sigmaI/netI 0.0886
_diffrn_reflns_limit_h_max 8
_diffrn_reflns_limit_h_min -1
_diffrn_reflns_limit_k_max 9
_diffrn_reflns_limit_k_min -9
_diffrn_reflns_limit_l_max 11
_diffrn_reflns_limit_l_min -10
_diffrn_reflns_number 2266
_diffrn_reflns_theta_full 25.03
_diffrn_reflns_theta_max 25.03
_diffrn_reflns_theta_min 2.41
_diffrn_standards_decay_% <0.01
_exptl_absorpt_coefficient_mu 16.706
_exptl_absorpt_correction_T_max 0.2611
_exptl_absorpt_correction_T_min 0.05814
_exptl_absorpt_correction_type multi-scan
_exptl_absorpt_process_details '(SADABS; Bruker, 2007)'
_exptl_crystal_colour Yellow
_exptl_crystal_density_diffrn 2.946
_exptl_crystal_density_method 'not measured'
_exptl_crystal_description Block
_exptl_crystal_F_000 414
_exptl_crystal_size_max 0.16
_exptl_crystal_size_mid 0.13
_exptl_crystal_size_min 0.08
_refine_diff_density_max 3.307
_refine_diff_density_min -1.868
_refine_ls_extinction_method none
_refine_ls_goodness_of_fit_ref 1.023
_refine_ls_hydrogen_treatment constr
_refine_ls_matrix_type full
_refine_ls_number_parameters 67
_refine_ls_number_reflns 1807
_refine_ls_number_restraints 0
_refine_ls_restrained_S_all 1.023
_refine_ls_R_factor_all 0.0976
_refine_ls_R_factor_gt 0.0676
_refine_ls_shift/su_max 0.000
_refine_ls_shift/su_mean 0.000
_refine_ls_structure_factor_coef Fsqd
_refine_ls_weighting_details 'calc w=1/[\s^2^(Fo^2^)+(0.1076P)^2^+1.002P] where P=(Fo^2^+2Fc^2^)/3'
_refine_ls_weighting_scheme calc
_refine_ls_wR_factor_gt 0.1579
_refine_ls_wR_factor_ref 0.1777
_reflns_number_gt 1308
_reflns_number_total 1807
_reflns_threshold_expression I>2\s(I)
_cod_data_source_file bx2139.cif
_cod_data_source_block I
_cod_database_code 2218341
_cod_database_fobs_code 2218341

loop_
_symmetry_equiv_pos_as_xyz
'x, y, z'
'-x, -y, -z'

loop_
_atom_site_type_symbol
_atom_site_label
_atom_site_fract_x
_atom_site_fract_y
_atom_site_fract_z
_atom_site_U_iso_or_equiv
_atom_site_adp_type
_atom_site_calc_flag
_atom_site_refinement_flags
_atom_site_occupancy
Sn Sn1 0.5000 0.5000 0.0000 0.0271(4) Uani d S 1
Br Br4 0.80819(19) 0.51691(17) -0.25738(17) 0.0365(4) Uani d . 1
Br Br3 0.5601(2) 0.17999(16) 0.09614(18) 0.0394(4) Uani d . 1
Br Br1 0.2879(2) 0.43877(19) -0.14375(19) 0.0426(4) Uani d . 1
Br Br2 0.6761(3) 0.2489(2) -0.4484(2) 0.0674(6) Uani d . 1
C C2 0.7936(19) 0.1051(18) -0.5793(18) 0.038(3) Uiso d . 1
N N1 0.9316(17) 0.1687(17) -0.7225(17) 0.049(3) Uiso d . 1
H H1 0.9575 0.2732 -0.7499 0.059 Uiso calc R 1
C C3 0.751(2) -0.0578(18) -0.5321(19) 0.042(3) Uiso d . 1
H H3 0.6604 -0.1039 -0.4324 0.051 Uiso calc R 1
C C4 0.845(2) -0.155(2) -0.6371(19) 0.047(4) Uiso d . 1
H H4 0.8119 -0.2665 -0.6094 0.057 Uiso calc R 1
C C5 0.990(2) -0.090(2) -0.784(2) 0.051(4) Uiso d . 1
H H5 1.0572 -0.1560 -0.8526 0.061 Uiso calc R 1
C C6 1.028(3) 0.077(2) -0.822(2) 0.060(5) Uiso d . 1
H H6 1.1225 0.1254 -0.9183 0.072 Uiso calc R 1

loop_
_atom_site_aniso_label
_atom_site_aniso_U_11
_atom_site_aniso_U_22
_atom_site_aniso_U_33
_atom_site_aniso_U_12
_atom_site_aniso_U_13
_atom_site_aniso_U_23
Sn1 0.0304(6) 0.0249(6) 0.0213(7) 0.0021(5) -0.0058(5) -0.0048(5)
Br4 0.0387(7) 0.0322(7) 0.0294(8) -0.0003(5) -0.0011(6) -0.0094(6)
Br3 0.0462(8) 0.0258(7) 0.0340(9) 0.0066(6) -0.0067(6) -0.0034(6)
Br1 0.0491(8) 0.0446(8) 0.0391(9) -0.0002(6) -0.0226(7) -0.0094(7)
Br2 0.1089(15) 0.0522(10) 0.0491(11) 0.0059(10) -0.0295(11) -0.0268(9)

loop_
_atom_type_symbol
_atom_type_description
_atom_type_scat_dispersion_real
_atom_type_scat_dispersion_imag
_atom_type_scat_source
C C 0.0033 0.0016 'International Tables Vol C Tables 4.2.6.8 and 6.1.1.4'
H H 0.0000 0.0000 'International Tables Vol C Tables 4.2.6.8 and 6.1.1.4'
N N 0.0061 0.0033 'International Tables Vol C Tables 4.2.6.8 and 6.1.1.4'
Br Br -0.2901 2.4595 'International Tables Vol C Tables 4.2.6.8 and 6.1.1.4'
Sn Sn -0.6537 1.4246 'International Tables Vol C Tables 4.2.6.8 and 6.1.1.4'

loop_
_geom_angle_atom_site_label_1
_geom_angle_atom_site_label_2
_geom_angle_atom_site_label_3
_geom_angle_site_symmetry_1
_geom_angle_site_symmetry_3
_geom_angle
_geom_angle_publ_flag
Br3 Sn1 Br3 . 2_665 180.0 ?
Br3 Sn1 Br1 . . 89.06(5) yes
Br3 Sn1 Br1 2_665 . 90.94(5) yes
Br3 Sn1 Br1 . 2_665 90.94(5) ?
Br3 Sn1 Br1 2_665 2_665 89.06(5) ?
Br1 Sn1 Br1 . 2_665 180.00(5) ?
Br3 Sn1 Br4 . 2_665 89.43(6) yes
Br3 Sn1 Br4 2_665 2_665 90.57(6) ?
Br1 Sn1 Br4 . 2_665 90.21(5) yes
Br1 Sn1 Br4 2_665 2_665 89.79(5) ?
Br3 Sn1 Br4 . . 90.57(6) yes
Br3 Sn1 Br4 2_665 . 89.43(6) ?
Br1 Sn1 Br4 . . 89.79(5) yes
Br1 Sn1 Br4 2_665 . 90.21(5) ?
Br4 Sn1 Br4 2_665 . 180.0 ?
C3 C2 N1 . . 120.3(15) ?
C3 C2 Br2 . . 121.8(12) ?
N1 C2 Br2 . . 117.9(11) ?
C6 N1 C2 . . 122.7(14) ?
C6 N1 H1 . . 118.6 ?
C2 N1 H1 . . 118.6 ?
C2 C3 C4 . . 117.8(15) ?
C2 C3 H3 . . 121.1 ?
C4 C3 H3 . . 121.1 ?
C3 C4 C5 . . 121.7(15) ?
C3 C4 H4 . . 119.1 ?
C5 C4 H4 . . 119.1 ?
C6 C5 C4 . . 116.8(17) ?
C6 C5 H5 . . 121.6 ?
C4 C5 H5 . . 121.6 ?
N1 C6 C5 . . 120.6(17) ?
N1 C6 H6 . . 119.7 ?
C5 C6 H6 . . 119.7 ?

loop_
_geom_bond_atom_site_label_1
_geom_bond_atom_site_label_2
_geom_bond_site_symmetry_2
_geom_bond_distance
_geom_bond_publ_flag
Sn1 Br3 . 2.5939(15) yes
Sn1 Br3 2_665 2.5939(15) ?
Sn1 Br1 . 2.6027(15) yes
Sn1 Br1 2_665 2.6027(15) ?
Sn1 Br4 2_665 2.6174(17) ?
Sn1 Br4 . 2.6174(17) yes
Br2 C2 . 1.870(15) ?
C2 C3 . 1.34(2) ?
C2 N1 . 1.357(19) ?
N1 C6 . 1.32(2) ?
N1 H1 . 0.8600 ?
C3 C4 . 1.39(2) ?
C3 H3 . 0.9300 ?
C4 C5 . 1.40(2) ?
C4 H4 . 0.9300 ?
C5 C6 . 1.37(2) ?
C5 H5 . 0.9300 ?
C6 H6 . 0.9300 ?

loop_
_geom_hbond_atom_site_label_D
_geom_hbond_atom_site_label_H
_geom_hbond_atom_site_label_A
_geom_hbond_site_symmetry_A
_geom_hbond_distance_DH
_geom_hbond_distance_HA
_geom_hbond_distance_DA
_geom_hbond_angle_DHA
N1 H1 Br4 2_764 0.86 2.65 3.375(13) 142.4
N1 H1 Br1 2_664 0.86 2.98 3.562(13) 126.5

loop_
_geom_torsion_atom_site_label_1
_geom_torsion_atom_site_label_2
_geom_torsion_atom_site_label_3
_geom_torsion_atom_site_label_4
_geom_torsion
C3 C2 N1 C6 1(2)
Br2 C2 N1 C6 177.7(12)
N1 C2 C3 C4 -3(2)
Br2 C2 C3 C4 -179.9(11)
C2 C3 C4 C5 4(2)
C3 C4 C5 C6 -3(2)
C2 N1 C6 C5 1(3)
C4 C5 C6 N1 0(3)
